data_4342074
loop_
_publ_author_name
'M\"uller, Christoph'
'Koch, Alexander'
'G\"orls, Helmar'
'Krieck, Sven'
'Westerhausen, Matthias'

_publ_section_title
;
 Tris(pyrazolyl)methanides of the Alkaline Earth Metals: Influence of the
 Substitution Pattern on Stability and Degradation.
;
_journal_issue 2
_journal_name_full 'Inorganic chemistry'
_journal_page_first 635
_journal_page_last 645
_journal_paper_doi 10.1021/ic5025907
_journal_volume 54
_journal_year 2015
_chemical_formula_moiety 'C23 H33 N7 S2 Sr'
_chemical_formula_sum 'C23 H33 N7 S2 Sr'
_chemical_formula_weight 559.30
_space_group_IT_number 4
_symmetry_cell_setting monoclinic
_symmetry_space_group_name_Hall 'P 2yb'
_symmetry_space_group_name_H-M 'P 1 21 1'
_atom_sites_solution_hydrogens geom
_atom_sites_solution_primary direct
_atom_sites_solution_secondary difmap
_audit_creation_method SHELXL-97
_cell_angle_alpha 90
_cell_angle_beta 100.821(2)
_cell_angle_gamma 90
_cell_formula_units_Z 2
_cell_length_a 9.6974(3)
_cell_length_b 7.7940(3)
_cell_length_c 17.8919(5)
_cell_measurement_temperature 133(2)
_cell_volume 1328.25(8)
_computing_cell_refinement DENZO
_computing_data_collection COLLECT
_computing_data_reduction DENZO
_computing_molecular_graphics SHELXTL/PC
_computing_publication_material SHELXL-97
_computing_structure_refinement 'SHELXL-97 (Sheldrick, 2008)'
_computing_structure_solution 'SHELXS-97 (Sheldrick, 2008)'
_diffrn_ambient_temperature 133(2)
_diffrn_measured_fraction_theta_full 0.992
_diffrn_measured_fraction_theta_max 0.992
_diffrn_measurement_device_type KappaCCD
_diffrn_measurement_method 'phi- + omega-scan'
_diffrn_radiation_monochromator graphite
_diffrn_radiation_source 'fine-focus sealed tube'
_diffrn_radiation_type MoK\a
_diffrn_radiation_wavelength 0.71073
_diffrn_reflns_av_R_equivalents 0.0318
_diffrn_reflns_av_sigmaI/netI 0.0369
_diffrn_reflns_limit_h_max 11
_diffrn_reflns_limit_h_min -12
_diffrn_reflns_limit_k_max 9
_diffrn_reflns_limit_k_min -9
_diffrn_reflns_limit_l_max 22
_diffrn_reflns_limit_l_min -6
_diffrn_reflns_number 8794
_diffrn_reflns_theta_full 26.36
_diffrn_reflns_theta_max 26.36
_diffrn_reflns_theta_min 2.23
_exptl_absorpt_coefficient_mu 2.211
_exptl_absorpt_correction_T_max 0.7456
_exptl_absorpt_correction_T_min 0.6302
_exptl_absorpt_correction_type multi-scan
_exptl_absorpt_process_details 'SADABS, Bruker-AXS, 2002'
_exptl_crystal_colour colourless
_exptl_crystal_density_diffrn 1.398
_exptl_crystal_density_method 'not measured'
_exptl_crystal_description prism
_exptl_crystal_F_000 580
_exptl_crystal_size_max 0.045
_exptl_crystal_size_mid 0.036
_exptl_crystal_size_min 0.034
_refine_diff_density_max 1.178
_refine_diff_density_min -1.092
_refine_diff_density_rms 0.092
_refine_ls_abs_structure_details 'Flack H D (1983), Acta Cryst. A39, 876-881'
_refine_ls_abs_structure_Flack 0.051(9)
_refine_ls_extinction_method none
_refine_ls_goodness_of_fit_ref 0.805
_refine_ls_hydrogen_treatment constr
_refine_ls_matrix_type full
_refine_ls_number_parameters 304
_refine_ls_number_reflns 5180
_refine_ls_number_restraints 1
_refine_ls_restrained_S_all 0.805
_refine_ls_R_factor_all 0.0437
_refine_ls_R_factor_gt 0.0414
_refine_ls_shift/su_max 0.000
_refine_ls_shift/su_mean 0.000
_refine_ls_structure_factor_coef Fsqd
_refine_ls_weighting_details 'calc w=1/[\s^2^(Fo^2^)+(0.0000P)^2^+9.3487P] where P=(Fo^2^+2Fc^2^)/3'
_refine_ls_weighting_scheme calc
_refine_ls_wR_factor_gt 0.0982
_refine_ls_wR_factor_ref 0.0999
_reflns_number_gt 5003
_reflns_number_total 5180
_reflns_threshold_expression >2sigma(I)
_cod_data_source_file ic5025907_si_002.cif
_cod_data_source_block FO5448
_cod_depositor_comments 'Adding full bibliography for 4342066--4342075.cif.'
_cod_original_sg_symbol_H-M 'P 21'
_cod_database_code 4342074

loop_
_symmetry_equiv_pos_as_xyz
'x, y, z'
'-x, y+1/2, -z'

loop_
_atom_site_label
_atom_site_type_symbol
_atom_site_fract_x
_atom_site_fract_y
_atom_site_fract_z
_atom_site_U_iso_or_equiv
_atom_site_adp_type
_atom_site_occupancy
_atom_site_symmetry_multiplicity
_atom_site_calc_flag
_atom_site_refinement_flags
Sr1 Sr 0.20165(4) 1.00044(8) 0.25852(2) 0.01712(9) Uani 1 1 d .
S1 S 0.57097(16) 0.8163(2) 0.15137(8) 0.0342(3) Uani 1 1 d .
S2 S -0.17743(14) 0.73890(18) 0.34452(9) 0.0308(3) Uani 1 1 d .
N1 N 0.1108(5) 0.8674(6) 0.1289(3) 0.0275(10) Uani 1 1 d .
N2 N 0.2550(4) 0.8430(6) 0.1448(2) 0.0218(9) Uani 1 1 d .
N3 N 0.2835(5) 0.8034(6) 0.3725(2) 0.0254(9) Uani 1 1 d .
N4 N 0.1394(5) 0.8004(6) 0.3605(2) 0.0248(9) Uani 1 1 d .
N5 N -0.0141(5) 1.2195(6) 0.2621(3) 0.0280(10) Uani 1 1 d .
N6 N 0.2278(5) 1.3045(6) 0.1852(3) 0.0305(10) Uani 1 1 d .
N7 N 0.4345(4) 1.1737(6) 0.3171(2) 0.0222(9) Uani 1 1 d .
C1 C 0.0638(6) 0.8036(7) 0.0585(3) 0.0278(11) Uani 1 1 d .
H1A H -0.0315 0.8047 0.0332 0.033 Uiso 1 1 calc R
C2 C 0.1750(6) 0.7357(8) 0.0277(3) 0.0324(12) Uani 1 1 d .
H2A H 0.1708 0.6814 -0.0202 0.039 Uiso 1 1 calc R
C3 C 0.2937(6) 0.7664(7) 0.0839(3) 0.0243(11) Uani 1 1 d .
C4 C 0.4397(6) 0.7254(6) 0.0844(3) 0.0225(10) Uani 1 1 d .
C5 C 0.4969(7) 0.6177(8) 0.0376(3) 0.0344(13) Uani 1 1 d .
H5A H 0.4427 0.5556 -0.0034 0.041 Uiso 1 1 calc R
C6 C 0.6465(7) 0.6089(8) 0.0571(4) 0.0395(15) Uani 1 1 d .
H6A H 0.7022 0.5383 0.0312 0.047 Uiso 1 1 calc R
C7 C 0.7001(6) 0.7114(8) 0.1160(4) 0.0370(14) Uani 1 1 d .
H7A H 0.7977 0.7240 0.1355 0.044 Uiso 1 1 calc R
C8 C 0.3304(6) 0.6942(7) 0.4297(3) 0.0271(11) Uani 1 1 d .
H8A H 0.4267 0.6713 0.4489 0.033 Uiso 1 1 calc R
C9 C 0.2197(6) 0.6190(7) 0.4573(3) 0.0278(12) Uani 1 1 d .
H9A H 0.2241 0.5382 0.4974 0.033 Uiso 1 1 calc R
C10 C 0.1005(5) 0.6905(6) 0.4118(3) 0.0211(10) Uani 1 1 d .
C11 C -0.0462(5) 0.6579(6) 0.4142(3) 0.0228(10) Uani 1 1 d .
C12 C -0.1008(6) 0.5603(6) 0.4667(3) 0.0265(11) Uani 1 1 d .
H12A H -0.0459 0.5059 0.5098 0.032 Uiso 1 1 calc R
C13 C -0.2517(7) 0.5527(7) 0.4472(4) 0.0387(15) Uani 1 1 d .
H13A H -0.3076 0.4898 0.4760 0.046 Uiso 1 1 calc R
C14 C -0.3069(6) 0.6445(7) 0.3836(4) 0.0322(13) Uani 1 1 d .
H14A H -0.4044 0.6546 0.3636 0.039 Uiso 1 1 calc R
C15 C -0.1328(6) 1.1418(9) 0.2101(3) 0.0384(14) Uani 1 1 d .
H15A H -0.2152 1.2164 0.2061 0.058 Uiso 1 1 calc R
H15B H -0.1540 1.0294 0.2297 0.058 Uiso 1 1 calc R
H15C H -0.1084 1.1279 0.1597 0.058 Uiso 1 1 calc R
C16 C -0.0513(6) 1.2334(8) 0.3379(4) 0.0367(13) Uani 1 1 d .
H16A H -0.1250 1.3199 0.3366 0.055 Uiso 1 1 calc R
H16B H 0.0317 1.2672 0.3751 0.055 Uiso 1 1 calc R
H16C H -0.0855 1.1222 0.3524 0.055 Uiso 1 1 calc R
C17 C 0.0225(7) 1.3941(8) 0.2389(4) 0.0412(15) Uani 1 1 d .
H17A H -0.0643 1.4637 0.2273 0.049 Uiso 1 1 calc R
H17B H 0.0856 1.4490 0.2822 0.049 Uiso 1 1 calc R
C18 C 0.0915(6) 1.3959(8) 0.1722(4) 0.0388(15) Uani 1 1 d .
H18A H 0.1068 1.5164 0.1583 0.047 Uiso 1 1 calc R
H18B H 0.0281 1.3421 0.1286 0.047 Uiso 1 1 calc R
C19 C 0.2622(7) 1.2613(9) 0.1103(3) 0.0355(14) Uani 1 1 d .
H19A H 0.2647 1.3665 0.0806 0.053 Uiso 1 1 calc R
H19B H 0.1907 1.1836 0.0830 0.053 Uiso 1 1 calc R
H19C H 0.3542 1.2051 0.1178 0.053 Uiso 1 1 calc R
C20 C 0.3425(6) 1.4118(7) 0.2282(3) 0.0310(12) Uani 1 1 d .
H20A H 0.3074 1.4739 0.2692 0.037 Uiso 1 1 calc R
H20B H 0.3713 1.4982 0.1936 0.037 Uiso 1 1 calc R
C21 C 0.4698(6) 1.3035(7) 0.2632(3) 0.0277(11) Uani 1 1 d .
H21A H 0.5068 1.2447 0.2220 0.033 Uiso 1 1 calc R
H21B H 0.5445 1.3798 0.2902 0.033 Uiso 1 1 calc R
C22 C 0.5588(6) 1.0664(7) 0.3429(3) 0.0321(12) Uani 1 1 d .
H22A H 0.6384 1.1394 0.3649 0.048 Uiso 1 1 calc R
H22B H 0.5817 1.0029 0.2995 0.048 Uiso 1 1 calc R
H22C H 0.5394 0.9851 0.3814 0.048 Uiso 1 1 calc R
C23 C 0.3922(6) 1.2534(7) 0.3844(3) 0.0310(12) Uani 1 1 d .
H23A H 0.4692 1.3246 0.4112 0.047 Uiso 1 1 calc R
H23B H 0.3705 1.1634 0.4187 0.047 Uiso 1 1 calc R
H23C H 0.3090 1.3250 0.3680 0.047 Uiso 1 1 calc R

loop_
_atom_site_aniso_label
_atom_site_aniso_U_11
_atom_site_aniso_U_22
_atom_site_aniso_U_33
_atom_site_aniso_U_23
_atom_site_aniso_U_13
_atom_site_aniso_U_12
Sr1 0.01649(17) 0.01634(17) 0.01786(17) -0.0003(2) 0.00152(12) 0.0004(2)
S1 0.0319(8) 0.0396(8) 0.0297(7) -0.0091(6) 0.0022(6) 0.0042(6)
S2 0.0245(7) 0.0281(7) 0.0401(8) 0.0076(6) 0.0068(6) -0.0003(5)
N1 0.028(2) 0.024(2) 0.026(2) -0.0012(18) -0.0057(18) 0.0039(18)
N2 0.023(2) 0.020(2) 0.021(2) -0.0007(17) -0.0003(16) 0.0013(17)
N3 0.025(2) 0.025(2) 0.026(2) -0.0056(18) 0.0028(18) 0.0003(18)
N4 0.026(2) 0.025(2) 0.023(2) 0.0014(18) 0.0019(17) 0.0005(18)
N5 0.026(2) 0.022(2) 0.038(3) 0.0039(19) 0.0083(19) 0.0011(18)
N6 0.022(2) 0.030(2) 0.039(3) 0.010(2) 0.0043(19) 0.0012(19)
N7 0.019(2) 0.023(2) 0.023(2) 0.0020(17) 0.0009(16) -0.0011(17)
C1 0.027(3) 0.029(3) 0.023(3) 0.002(2) -0.004(2) -0.001(2)
C2 0.042(3) 0.033(3) 0.020(3) -0.001(2) -0.001(2) -0.010(3)
C3 0.036(3) 0.018(2) 0.019(2) 0.003(2) 0.004(2) -0.003(2)
C4 0.035(3) 0.018(2) 0.016(2) 0.0033(19) 0.0063(19) -0.003(2)
C5 0.042(3) 0.031(3) 0.033(3) -0.004(2) 0.014(3) 0.002(3)
C6 0.041(3) 0.043(4) 0.039(3) -0.005(3) 0.018(3) 0.008(3)
C7 0.030(3) 0.039(4) 0.043(3) 0.003(3) 0.009(3) 0.010(3)
C8 0.027(3) 0.031(3) 0.022(3) -0.003(2) -0.001(2) 0.008(2)
C9 0.037(3) 0.024(3) 0.020(2) 0.003(2) 0.001(2) 0.003(2)
C10 0.028(3) 0.017(2) 0.017(2) -0.0026(18) 0.0037(19) -0.004(2)
C11 0.028(3) 0.019(2) 0.021(2) -0.0051(19) 0.004(2) -0.001(2)
C12 0.036(3) 0.019(2) 0.026(3) -0.0033(19) 0.010(2) -0.009(2)
C13 0.052(4) 0.033(3) 0.040(3) -0.009(2) 0.031(3) -0.015(3)
C14 0.028(3) 0.020(3) 0.051(4) -0.005(2) 0.015(3) -0.008(2)
C15 0.038(3) 0.047(4) 0.029(3) 0.001(3) 0.005(2) 0.006(3)
C16 0.027(3) 0.037(3) 0.047(4) -0.008(3) 0.008(2) -0.005(3)
C17 0.040(4) 0.027(3) 0.058(4) 0.005(3) 0.014(3) 0.013(3)
C18 0.031(3) 0.033(3) 0.052(4) 0.020(3) 0.007(3) 0.007(2)
C19 0.039(3) 0.036(4) 0.031(3) 0.008(3) 0.005(3) -0.008(3)
C20 0.040(3) 0.023(3) 0.032(3) 0.008(2) 0.009(2) -0.003(2)
C21 0.029(3) 0.025(3) 0.028(3) -0.001(2) 0.005(2) -0.005(2)
C22 0.025(3) 0.033(3) 0.033(3) 0.000(2) -0.005(2) 0.002(2)
C23 0.035(3) 0.031(3) 0.028(3) -0.003(2) 0.007(2) 0.000(2)

loop_
_atom_type_symbol
_atom_type_description
_atom_type_scat_dispersion_real
_atom_type_scat_dispersion_imag
_atom_type_scat_source
C C 0.0033 0.0016 'International Tables Vol C Tables 4.2.6.8 and 6.1.1.4'
H H 0.0000 0.0000 'International Tables Vol C Tables 4.2.6.8 and 6.1.1.4'
N N 0.0061 0.0033 'International Tables Vol C Tables 4.2.6.8 and 6.1.1.4'
S S 0.1246 0.1234 'International Tables Vol C Tables 4.2.6.8 and 6.1.1.4'
Sr Sr -1.5307 3.2498 'International Tables Vol C Tables 4.2.6.8 and 6.1.1.4'

loop_
_geom_angle_atom_site_label_1
_geom_angle_atom_site_label_2
_geom_angle_atom_site_label_3
_geom_angle
N2 Sr1 N1 31.84(14)
N2 Sr1 N3 105.79(14)
N1 Sr1 N3 119.00(14)
N2 Sr1 N4 113.08(14)
N1 Sr1 N4 108.31(14)
N3 Sr1 N4 31.17(14)
N2 Sr1 N7 106.13(13)
N1 Sr1 N7 133.41(14)
N3 Sr1 N7 82.97(14)
N4 Sr1 N7 108.88(13)
N2 Sr1 N5 127.19(14)
N1 Sr1 N5 98.16(14)
N3 Sr1 N5 118.99(14)
N4 Sr1 N5 94.60(14)
N7 Sr1 N5 105.76(13)
N2 Sr1 N6 89.04(15)
N1 Sr1 N6 87.91(15)
N3 Sr1 N6 149.03(14)
N4 Sr1 N6 157.42(15)
N7 Sr1 N6 66.66(13)
N5 Sr1 N6 66.95(13)
C7 S1 C4 92.4(3)
C14 S2 C11 92.6(3)
C1 N1 N2 106.9(4)
C1 N1 Sr1 177.3(4)
N2 N1 Sr1 72.9(2)
C3 N2 N1 108.4(4)
C3 N2 Sr1 175.1(4)
N1 N2 Sr1 75.3(3)
C8 N3 N4 107.3(4)
C8 N3 Sr1 176.6(4)
N4 N3 Sr1 74.4(3)
C10 N4 N3 107.9(4)
C10 N4 Sr1 176.9(4)
N3 N4 Sr1 74.5(3)
C15 N5 C16 108.4(4)
C15 N5 C17 113.6(5)
C16 N5 C17 107.7(5)
C15 N5 Sr1 104.0(3)
C16 N5 Sr1 113.1(3)
C17 N5 Sr1 110.1(3)
C18 N6 C20 111.7(5)
C18 N6 C19 108.3(5)
C20 N6 C19 108.8(4)
C18 N6 Sr1 109.3(3)
C20 N6 Sr1 111.5(3)
C19 N6 Sr1 107.1(4)
C22 N7 C21 108.5(4)
C22 N7 C23 108.7(4)
C21 N7 C23 112.1(4)
C22 N7 Sr1 114.8(3)
C21 N7 Sr1 111.8(3)
C23 N7 Sr1 100.9(3)
N1 C1 C2 110.8(5)
N1 C1 H1A 124.6
C2 C1 H1A 124.6
C1 C2 C3 104.0(5)
C1 C2 H2A 128.0
C3 C2 H2A 128.0
N2 C3 C2 109.8(5)
N2 C3 C4 120.7(5)
C2 C3 C4 129.5(5)
C5 C4 C3 129.6(5)
C5 C4 S1 110.1(4)
C3 C4 S1 120.3(4)
C4 C5 C6 112.9(5)
C4 C5 H5A 123.6
C6 C5 H5A 123.6
C7 C6 C5 112.8(5)
C7 C6 H6A 123.6
C5 C6 H6A 123.6
C6 C7 S1 111.7(5)
C6 C7 H7A 124.1
S1 C7 H7A 124.1
N3 C8 C9 111.3(5)
N3 C8 H8A 124.3
C9 C8 H8A 124.3
C8 C9 C10 103.6(5)
C8 C9 H9A 128.2
C10 C9 H9A 128.2
N4 C10 C9 109.9(5)
N4 C10 C11 121.8(5)
C9 C10 C11 128.3(5)
C12 C11 C10 127.9(5)
C12 C11 S2 111.5(4)
C10 C11 S2 120.6(4)
C11 C12 C13 110.9(5)
C11 C12 H12A 124.5
C13 C12 H12A 124.5
C14 C13 C12 113.7(5)
C14 C13 H13A 123.2
C12 C13 H13A 123.2
C13 C14 S2 111.3(5)
C13 C14 H14A 124.4
S2 C14 H14A 124.4
N5 C15 H15A 109.5
N5 C15 H15B 109.5
H15A C15 H15B 109.5
N5 C15 H15C 109.5
H15A C15 H15C 109.5
H15B C15 H15C 109.5
N5 C16 H16A 109.5
N5 C16 H16B 109.5
H16A C16 H16B 109.5
N5 C16 H16C 109.5
H16A C16 H16C 109.5
H16B C16 H16C 109.5
C18 C17 N5 113.8(5)
C18 C17 H17A 108.8
N5 C17 H17A 108.8
C18 C17 H17B 108.8
N5 C17 H17B 108.8
H17A C17 H17B 107.7
C17 C18 N6 113.3(5)
C17 C18 H18A 108.9
N6 C18 H18A 108.9
C17 C18 H18B 108.9
N6 C18 H18B 108.9
H18A C18 H18B 107.7
N6 C19 H19A 109.5
N6 C19 H19B 109.5
H19A C19 H19B 109.5
N6 C19 H19C 109.5
H19A C19 H19C 109.5
H19B C19 H19C 109.5
N6 C20 C21 111.7(4)
N6 C20 H20A 109.3
C21 C20 H20A 109.3
N6 C20 H20B 109.3
C21 C20 H20B 109.3
H20A C20 H20B 107.9
N7 C21 C20 112.1(4)
N7 C21 H21A 109.2
C20 C21 H21A 109.2
N7 C21 H21B 109.2
C20 C21 H21B 109.2
H21A C21 H21B 107.9
N7 C22 H22A 109.5
N7 C22 H22B 109.5
H22A C22 H22B 109.5
N7 C22 H22C 109.5
H22A C22 H22C 109.5
H22B C22 H22C 109.5
N7 C23 H23A 109.5
N7 C23 H23B 109.5
H23A C23 H23B 109.5
N7 C23 H23C 109.5
H23A C23 H23C 109.5
H23B C23 H23C 109.5

loop_
_geom_bond_atom_site_label_1
_geom_bond_atom_site_label_2
_geom_bond_distance
Sr1 N2 2.511(4)
Sr1 N1 2.541(4)
Sr1 N3 2.558(5)
Sr1 N4 2.557(4)
Sr1 N7 2.671(4)
Sr1 N5 2.711(4)
Sr1 N6 2.743(5)
S1 C7 1.714(6)
S1 C4 1.728(5)
S2 C14 1.714(6)
S2 C11 1.725(5)
N1 C1 1.352(7)
N1 N2 1.386(6)
N2 C3 1.355(7)
N3 C8 1.343(7)
N3 N4 1.374(6)
N4 C10 1.361(7)
N5 C15 1.468(7)
N5 C16 1.470(8)
N5 C17 1.485(7)
N6 C18 1.481(7)
N6 C20 1.486(7)
N6 C19 1.479(8)
N7 C22 1.469(7)
N7 C21 1.483(7)
N7 C23 1.479(7)
C1 C2 1.403(8)
C1 H1A 0.9500
C2 C3 1.399(8)
C2 H2A 0.9500
C3 C4 1.450(8)
C4 C5 1.374(7)
C5 C6 1.428(9)
C5 H5A 0.9500
C6 C7 1.347(9)
C6 H6A 0.9500
C7 H7A 0.9500
C8 C9 1.392(8)
C8 H8A 0.9500
C9 C10 1.398(7)
C9 H9A 0.9500
C10 C11 1.454(7)
C11 C12 1.389(7)
C12 C13 1.441(8)
C12 H12A 0.9500
C13 C14 1.365(9)
C13 H13A 0.9500
C14 H14A 0.9500
C15 H15A 0.9800
C15 H15B 0.9800
C15 H15C 0.9800
C16 H16A 0.9800
C16 H16B 0.9800
C16 H16C 0.9800
C17 C18 1.474(9)
C17 H17A 0.9900
C17 H17B 0.9900
C18 H18A 0.9900
C18 H18B 0.9900
C19 H19A 0.9800
C19 H19B 0.9800
C19 H19C 0.9800
C20 C21 1.529(8)
C20 H20A 0.9900
C20 H20B 0.9900
C21 H21A 0.9900
C21 H21B 0.9900
C22 H22A 0.9800
C22 H22B 0.9800
C22 H22C 0.9800
C23 H23A 0.9800
C23 H23B 0.9800
C23 H23C 0.9800
